data_7018132
loop_
_publ_author_name
'Cheng, Ming-Chuan'
'Liu, Isiah Po-Chun'
'Hsu, Chan-Hsiang'
'Lee, Gene-Hsiang'
'Chen, Chun-Hsien'
'Peng, Shie-Ming'

_publ_section_title
;
 New trinuclear metal string complexes containing rigid Hdzp ligands:
 synthesis, structure, magnetism and DFT calculation (Hdzp =
 1,9-diazaphenoxazine).
;
_journal_issue 11
_journal_name_full 'Dalton transactions (Cambridge, England : 2003)'
_journal_page_first 3166
_journal_page_last 3173
_journal_paper_doi 10.1039/c2dt11246a
_journal_volume 41
_journal_year 2012
_chemical_formula_sum 'C10 H7 N3 O'
_chemical_formula_weight 185.19
_chemical_name_systematic
;
?
;
_space_group_IT_number 14
_symmetry_cell_setting monoclinic
_symmetry_space_group_name_Hall '-P 2yn'
_symmetry_space_group_name_H-M 'P 1 21/n 1'
_atom_sites_solution_hydrogens geom
_atom_sites_solution_primary direct
_atom_sites_solution_secondary difmap
_audit_creation_method SHELXL-97
_cell_angle_alpha 90.00
_cell_angle_beta 113.7211(13)
_cell_angle_gamma 90.00
_cell_formula_units_Z 4
_cell_length_a 6.9523(2)
_cell_length_b 16.7982(4)
_cell_length_c 7.5968(2)
_cell_measurement_reflns_used 5453
_cell_measurement_temperature 150(2)
_cell_measurement_theta_max 27.48
_cell_measurement_theta_min 3.17
_cell_volume 812.25(4)
_computing_cell_refinement DENZO-SMN
_computing_data_collection 'NONIUS COLLECT'
_computing_data_reduction DENZO-SMN
_computing_molecular_graphics 'Bruker SHELXTL'
_computing_publication_material 'Bruker SHELXTL'
_computing_structure_refinement 'SHELXL-97 (Sheldrick, 1997)'
_computing_structure_solution 'SHELXS-97 (Sheldrick, 1990)'
_diffrn_ambient_temperature 150(2)
_diffrn_measured_fraction_theta_full 0.995
_diffrn_measured_fraction_theta_max 0.995
_diffrn_measurement_device_type 'NONIUS KappaCCD'
_diffrn_measurement_method '\w scans'
_diffrn_radiation_monochromator graphite
_diffrn_radiation_source 'fine-focus sealed tube'
_diffrn_radiation_type MoK\a
_diffrn_radiation_wavelength 0.71073
_diffrn_reflns_av_R_equivalents 0.0266
_diffrn_reflns_av_sigmaI/netI 0.0309
_diffrn_reflns_limit_h_max 8
_diffrn_reflns_limit_h_min -9
_diffrn_reflns_limit_k_max 21
_diffrn_reflns_limit_k_min -21
_diffrn_reflns_limit_l_max 9
_diffrn_reflns_limit_l_min -9
_diffrn_reflns_number 5453
_diffrn_reflns_theta_full 27.48
_diffrn_reflns_theta_max 27.48
_diffrn_reflns_theta_min 3.17
_exptl_absorpt_coefficient_mu 0.104
_exptl_absorpt_correction_T_max 0.993
_exptl_absorpt_correction_T_min 0.935
_exptl_absorpt_correction_type multi-scan
_exptl_crystal_colour colorless
_exptl_crystal_density_diffrn 1.514
_exptl_crystal_density_method 'not measured'
_exptl_crystal_description plate
_exptl_crystal_F_000 384
_exptl_crystal_size_max 0.45
_exptl_crystal_size_mid 0.25
_exptl_crystal_size_min 0.07
_refine_diff_density_max 0.214
_refine_diff_density_min -0.234
_refine_diff_density_rms 0.048
_refine_ls_extinction_method none
_refine_ls_goodness_of_fit_ref 1.019
_refine_ls_hydrogen_treatment mixed
_refine_ls_matrix_type full
_refine_ls_number_parameters 131
_refine_ls_number_reflns 1845
_refine_ls_number_restraints 0
_refine_ls_restrained_S_all 1.019
_refine_ls_R_factor_all 0.0645
_refine_ls_R_factor_gt 0.0439
_refine_ls_shift/su_max 0.001
_refine_ls_shift/su_mean 0.000
_refine_ls_structure_factor_coef Fsqd
_refine_ls_weighting_details 'calc w=1/[\s^2^(Fo^2^)+(0.0816P)^2^+0.0000P] where P=(Fo^2^+2Fc^2^)/3'
_refine_ls_weighting_scheme calc
_refine_ls_wR_factor_gt 0.1147
_refine_ls_wR_factor_ref 0.1254
_reflns_number_gt 1327
_reflns_number_total 1845
_reflns_threshold_expression >2sigma(I)
_cod_data_source_file c2dt11246a.txt
_cod_data_source_block ic14794
_cod_depositor_comments
;
The following automatic conversions were performed:

'_symmetry_cell_setting' value 'Monoclinic' changed to 'monoclinic'
according to /home/saulius/struct/CIF-dictionaries/cif_core.dic
dictionary named 'cif_core.dic' version 2.4.1 from 2010-06-29.

Automatic conversion script
Id: cif_fix_values 1715 2011-07-08 13:25:40Z adriana 
;
_cod_original_sg_symbol_H-M P2(1)/n
_cod_database_code 7018132

loop_
_symmetry_equiv_pos_as_xyz
'x, y, z'
'-x+1/2, y+1/2, -z+1/2'
'-x, -y, -z'
'x-1/2, -y-1/2, z-1/2'

loop_
_atom_site_label
_atom_site_type_symbol
_atom_site_fract_x
_atom_site_fract_y
_atom_site_fract_z
_atom_site_U_iso_or_equiv
_atom_site_adp_type
_atom_site_occupancy
_atom_site_symmetry_multiplicity
_atom_site_calc_flag
_atom_site_refinement_flags
O1 O 0.32727(13) 1.03311(5) 0.13550(12) 0.0338(3) Uani 1 1 d .
N1 N 0.88827(15) 1.07916(5) 0.32103(14) 0.0283(3) Uani 1 1 d .
N2 N 0.72034(16) 0.96609(6) 0.36397(15) 0.0294(3) Uani 1 1 d .
H2 H 0.851(3) 0.9515(8) 0.465(2) 0.061(4) Uiso 1 1 d .
N3 N 0.55523(16) 0.85734(6) 0.43089(14) 0.0304(3) Uani 1 1 d .
C1 C 0.87755(19) 1.15169(7) 0.24069(17) 0.0307(3) Uani 1 1 d .
H1 H 1.0050 1.1795 0.2664 0.037 Uiso 1 1 calc R
C2 C 0.69229(19) 1.18731(7) 0.12384(17) 0.0317(3) Uani 1 1 d .
H2A H 0.6915 1.2383 0.0693 0.038 Uiso 1 1 calc R
C3 C 0.50476(19) 1.14642(7) 0.08739(17) 0.0307(3) Uani 1 1 d .
H3 H 0.3736 1.1692 0.0071 0.037 Uiso 1 1 calc R
C4 C 0.51292(18) 1.07364(6) 0.16853(17) 0.0268(3) Uani 1 1 d .
C5 C 0.70932(17) 1.04061(7) 0.28508(16) 0.0259(3) Uani 1 1 d .
C6 C 0.53720(18) 0.92702(6) 0.34305(16) 0.0263(3) Uani 1 1 d .
C7 C 0.34225(19) 0.96108(7) 0.22963(16) 0.0270(3) Uani 1 1 d .
C8 C 0.16137(19) 0.92216(7) 0.20933(18) 0.0314(3) Uani 1 1 d .
H8 H 0.0276 0.9445 0.1350 0.038 Uiso 1 1 calc R
C9 C 0.17857(19) 0.84902(7) 0.30042(18) 0.0333(3) Uani 1 1 d .
H9 H 0.0565 0.8202 0.2887 0.040 Uiso 1 1 calc R
C10 C 0.3758(2) 0.81923(7) 0.40778(18) 0.0324(3) Uani 1 1 d .
H10 H 0.3860 0.7691 0.4689 0.039 Uiso 1 1 calc R

loop_
_atom_site_aniso_label
_atom_site_aniso_U_11
_atom_site_aniso_U_22
_atom_site_aniso_U_33
_atom_site_aniso_U_23
_atom_site_aniso_U_13
_atom_site_aniso_U_12
O1 0.0230(5) 0.0315(5) 0.0400(5) 0.0054(4) 0.0054(4) 0.0009(3)
N1 0.0266(6) 0.0297(6) 0.0275(5) 0.0006(4) 0.0097(4) -0.0011(4)
N2 0.0215(6) 0.0291(6) 0.0326(6) 0.0039(4) 0.0055(4) -0.0001(4)
N3 0.0309(6) 0.0293(6) 0.0313(6) 0.0011(4) 0.0129(4) -0.0004(4)
C1 0.0315(7) 0.0313(7) 0.0296(7) -0.0022(5) 0.0126(5) -0.0033(5)
C2 0.0383(8) 0.0268(6) 0.0300(7) 0.0020(5) 0.0136(6) 0.0011(5)
C3 0.0293(7) 0.0309(7) 0.0286(6) 0.0007(5) 0.0082(5) 0.0058(5)
C4 0.0228(6) 0.0297(6) 0.0256(6) -0.0027(5) 0.0075(5) 0.0009(4)
C5 0.0242(6) 0.0280(6) 0.0234(6) -0.0021(4) 0.0074(5) 0.0017(4)
C6 0.0250(6) 0.0282(6) 0.0249(6) -0.0028(5) 0.0091(5) 0.0005(5)
C7 0.0260(6) 0.0268(6) 0.0260(6) -0.0027(5) 0.0082(5) 0.0010(5)
C8 0.0244(7) 0.0376(7) 0.0307(7) -0.0037(5) 0.0095(5) 0.0004(5)
C9 0.0296(7) 0.0367(7) 0.0353(7) -0.0064(5) 0.0147(6) -0.0071(5)
C10 0.0358(7) 0.0307(7) 0.0326(7) -0.0005(5) 0.0156(5) -0.0029(5)

loop_
_atom_type_symbol
_atom_type_description
_atom_type_scat_dispersion_real
_atom_type_scat_dispersion_imag
_atom_type_scat_source
C C 0.0033 0.0016 'International Tables Vol C Tables 4.2.6.8 and 6.1.1.4'
H H 0.0000 0.0000 'International Tables Vol C Tables 4.2.6.8 and 6.1.1.4'
N N 0.0061 0.0033 'International Tables Vol C Tables 4.2.6.8 and 6.1.1.4'
O O 0.0106 0.0060 'International Tables Vol C Tables 4.2.6.8 and 6.1.1.4'

loop_
_geom_angle_atom_site_label_1
_geom_angle_atom_site_label_2
_geom_angle_atom_site_label_3
_geom_angle
C7 O1 C4 117.53(9)
C5 N1 C1 117.98(10)
C5 N2 C6 119.59(10)
C6 N3 C10 117.21(10)
N1 C1 C2 123.50(11)
C1 C2 C3 118.10(11)
C4 C3 C2 119.08(11)
C3 C4 O1 119.48(10)
C3 C4 C5 119.49(11)
O1 C4 C5 121.03(10)
N1 C5 N2 118.02(10)
N1 C5 C4 121.85(11)
N2 C5 C4 120.13(10)
N3 C6 N2 117.64(10)
N3 C6 C7 122.73(10)
N2 C6 C7 119.62(10)
C8 C7 O1 118.87(10)
C8 C7 C6 119.40(11)
O1 C7 C6 121.72(10)
C7 C8 C9 118.30(11)
C10 C9 C8 118.78(11)
N3 C10 C9 123.57(11)

loop_
_geom_bond_atom_site_label_1
_geom_bond_atom_site_label_2
_geom_bond_distance
O1 C7 1.3880(14)
O1 C4 1.3899(13)
N1 C5 1.3298(14)
N1 C1 1.3513(14)
N2 C5 1.3767(15)
N2 C6 1.3836(14)
N3 C6 1.3282(15)
N3 C10 1.3495(15)
C1 C2 1.3730(17)
C2 C3 1.3993(16)
C3 C4 1.3600(16)
C4 C5 1.4084(16)
C6 C7 1.4025(16)
C7 C8 1.3699(16)
C8 C9 1.3914(17)
C9 C10 1.3767(18)

loop_
_geom_hbond_atom_site_label_D
_geom_hbond_atom_site_label_H
_geom_hbond_atom_site_label_A
_geom_hbond_distance_DH
_geom_hbond_distance_HA
_geom_hbond_distance_DA
_geom_hbond_angle_DHA
_geom_hbond_site_symmetry_A
N2 H2 N1 0.957(17) 1.954(17) 2.9102(14) 177.8(13) 3_776
